data_7218685
loop_
_publ_author_name
'Chen, Yanping'
'Liu, Qian'
'Gao, Hao'
'Lin, Haipeng'
'Tian, Hai-Yan'
'Hong, Kui'
'Li, J.'
'Jiang, Renwang'
'Yao, Xin-Sheng'
'Tang, Jinshan'

_publ_section_title
;
 Streptospirodienoic Acids A and B, 6,6-Spiroketal Polyketides from
 Streptomyces sp.
;
_journal_name_full 'RSC Adv.'
_journal_paper_doi 10.1039/C4RA10672E
_journal_year 2014
_chemical_formula_sum 'C23 H38 O7.5'
_chemical_formula_weight 434.53
_chemical_name_systematic
; 
 ? 
;
_space_group_IT_number 4
_symmetry_cell_setting monoclinic
_symmetry_space_group_name_Hall 'P 2yb'
_symmetry_space_group_name_H-M 'P 1 21 1'
_atom_sites_solution_hydrogens geom
_atom_sites_solution_primary direct
_atom_sites_solution_secondary difmap
_audit_creation_method SHELXL-97
_cell_angle_alpha 90.00
_cell_angle_beta 96.722(2)
_cell_angle_gamma 90.00
_cell_formula_units_Z 2
_cell_length_a 8.6777(2)
_cell_length_b 15.1269(3)
_cell_length_c 9.5353(2)
_cell_measurement_reflns_used 2088
_cell_measurement_temperature 293(2)
_cell_measurement_theta_max 62.5
_cell_measurement_theta_min 5.1
_cell_volume 1243.06(5)
_computing_structure_refinement 'SHELXL-97 (Sheldrick, 1997)'
_computing_structure_solution 'SHELXS-97 (Sheldrick, 1990)'
_diffrn_ambient_temperature 293(2)
_diffrn_measured_fraction_theta_full 0.984
_diffrn_measured_fraction_theta_max 0.984
_diffrn_measurement_device_type 'Oxford Gemini S ultra'
_diffrn_radiation_monochromator graphite
_diffrn_radiation_source 'fine-focus sealed tube'
_diffrn_radiation_type CuK\a
_diffrn_radiation_wavelength 1.54184
_diffrn_reflns_av_R_equivalents 0.0153
_diffrn_reflns_av_sigmaI/netI 0.0280
_diffrn_reflns_limit_h_max 6
_diffrn_reflns_limit_h_min -9
_diffrn_reflns_limit_k_max 16
_diffrn_reflns_limit_k_min -17
_diffrn_reflns_limit_l_max 10
_diffrn_reflns_limit_l_min -7
_diffrn_reflns_number 3870
_diffrn_reflns_theta_full 62.65
_diffrn_reflns_theta_max 62.65
_diffrn_reflns_theta_min 5.13
_exptl_absorpt_coefficient_mu 0.704
_exptl_absorpt_correction_T_max 1.000
_exptl_absorpt_correction_T_min 0.85495
_exptl_absorpt_process_details multi-scan
_exptl_crystal_colour colorless
_exptl_crystal_density_diffrn 1.161
_exptl_crystal_density_method 'not measured'
_exptl_crystal_description block
_exptl_crystal_F_000 472
_exptl_crystal_size_max 0.32
_exptl_crystal_size_mid 0.16
_exptl_crystal_size_min 0.11
_refine_diff_density_max 0.126
_refine_diff_density_min -0.120
_refine_diff_density_rms 0.026
_refine_ls_abs_structure_details 'Flack H D (1983), Acta Cryst. A39, 876-881'
_refine_ls_abs_structure_Flack 0.0(2)
_refine_ls_extinction_coef 0.0103(15)
_refine_ls_extinction_expression Fc^*^=kFc[1+0.001xFc^2^\l^3^/sin(2\q)]^-1/4^
_refine_ls_extinction_method SHELXL
_refine_ls_goodness_of_fit_ref 1.031
_refine_ls_hydrogen_treatment mixed
_refine_ls_matrix_type full
_refine_ls_number_parameters 285
_refine_ls_number_reflns 2869
_refine_ls_number_restraints 1
_refine_ls_restrained_S_all 1.031
_refine_ls_R_factor_all 0.0367
_refine_ls_R_factor_gt 0.0341
_refine_ls_shift/su_max 0.001
_refine_ls_shift/su_mean 0.000
_refine_ls_structure_factor_coef Fsqd
_refine_ls_weighting_details 'calc w=1/[\s^2^(Fo^2^)+(0.0538P)^2^+0.1110P] where P=(Fo^2^+2Fc^2^)/3'
_refine_ls_weighting_scheme calc
_refine_ls_wR_factor_gt 0.0905
_refine_ls_wR_factor_ref 0.0931
_reflns_number_gt 2699
_reflns_number_total 2869
_reflns_threshold_expression >2sigma(I)
_cod_data_source_file c4ra10672e2.cif
_cod_data_source_block tjs1
_cod_depositor_comments
;
The following automatic conversions were performed:

'_symmetry_cell_setting' value 'Monoclinic' changed to 'monoclinic'
according to
/usr/data/users/saulius/crontab/automatic-downloads/rss-feeds/RSC/lib/dictionaries/cif_core.dic
dictionary named 'cif_core.dic' version 2.4.2 from 2011-04-26.

Automatic conversion script
Id: cif_fix_values 2827 2014-09-09 07:05:25Z andrius 
;
_cod_original_sg_symbol_H-M P2(1)
_cod_original_formula_sum 'C23 H38 O7.50'
_cod_database_code 7218685

loop_
_symmetry_equiv_pos_as_xyz
'x, y, z'
'-x, y+1/2, -z'

loop_
_atom_site_label
_atom_site_type_symbol
_atom_site_fract_x
_atom_site_fract_y
_atom_site_fract_z
_atom_site_U_iso_or_equiv
_atom_site_adp_type
_atom_site_occupancy
_atom_site_symmetry_multiplicity
_atom_site_calc_flag
_atom_site_refinement_flags
O1 O 0.8904(2) 0.28795(15) -0.1594(2) 0.0668(6) Uani 1 1 d .
H1A H 0.9032 0.2980 -0.2417 0.098(12) Uiso 1 1 calc R
O2 O 0.6450(2) 0.2770(2) -0.2522(2) 0.0923(9) Uani 1 1 d .
O3 O 0.16915(18) 0.09978(12) 0.25818(18) 0.0545(5) Uani 1 1 d .
O4 O -0.07238(19) 0.32276(15) 0.57486(17) 0.0610(5) Uani 1 1 d .
H4A H -0.1588 0.3312 0.5322 0.098(13) Uiso 1 1 calc R
O5 O 0.34197(15) 0.30127(10) 0.39881(14) 0.0405(4) Uani 1 1 d .
O6 O 0.23322(17) 0.43178(11) 0.30504(15) 0.0464(4) Uani 1 1 d .
O7 O 0.6613(2) 0.35577(17) 0.40190(19) 0.0668(5) Uani 1 1 d .
H7A H 0.6053 0.3122 0.4038 0.121(17) Uiso 1 1 calc R
C1 C 0.7422(3) 0.27236(19) -0.1509(3) 0.0538(7) Uani 1 1 d .
C2 C 0.7087(3) 0.24855(18) -0.0063(2) 0.0489(6) Uani 1 1 d .
C3 C 0.5636(3) 0.22551(18) 0.0093(2) 0.0476(6) Uani 1 1 d .
H3A H 0.4919 0.2274 -0.0712 0.057 Uiso 1 1 calc R
C4 C 0.5061(3) 0.19778(16) 0.1392(2) 0.0485(6) Uani 1 1 d .
H4B H 0.5777 0.1883 0.2183 0.058 Uiso 1 1 calc R
C5 C 0.3575(3) 0.18523(17) 0.1514(2) 0.0473(6) Uani 1 1 d .
H5A H 0.2888 0.1900 0.0693 0.057 Uiso 1 1 calc R
C6 C 0.2889(3) 0.16413(17) 0.2838(2) 0.0440(5) Uani 1 1 d .
H6A H 0.3700 0.1421 0.3555 0.053 Uiso 1 1 calc R
C7 C 0.2152(2) 0.24666(16) 0.3381(2) 0.0394(5) Uani 1 1 d .
H7B H 0.1610 0.2781 0.2569 0.047 Uiso 1 1 calc R
C8 C 0.1009(3) 0.23358(19) 0.4480(2) 0.0453(6) Uani 1 1 d .
H8A H 0.0129 0.1989 0.4040 0.054 Uiso 1 1 calc R
C9 C 0.0426(2) 0.32574(18) 0.4766(2) 0.0460(6) Uani 1 1 d .
H9A H -0.0073 0.3498 0.3872 0.055 Uiso 1 1 calc R
C10 C 0.1718(3) 0.38833(18) 0.5327(2) 0.0478(6) Uani 1 1 d .
H10A H 0.2193 0.3650 0.6235 0.057 Uiso 1 1 calc R
C11 C 0.2983(3) 0.38943(16) 0.4306(2) 0.0413(5) Uani 1 1 d .
C12 C 0.4475(3) 0.43332(19) 0.4914(2) 0.0492(6) Uani 1 1 d .
H12A H 0.4893 0.4023 0.5765 0.059 Uiso 1 1 calc R
H12B H 0.4258 0.4937 0.5174 0.059 Uiso 1 1 calc R
C13 C 0.5675(3) 0.43402(19) 0.3883(3) 0.0510(6) Uani 1 1 d .
H13A H 0.6358 0.4849 0.4109 0.061 Uiso 1 1 calc R
C14 C 0.4926(3) 0.44447(18) 0.2350(2) 0.0508(6) Uani 1 1 d .
H14A H 0.4792 0.3853 0.1936 0.061 Uiso 1 1 calc R
C15 C 0.3326(3) 0.48649(18) 0.2314(2) 0.0487(6) Uani 1 1 d .
H15A H 0.3446 0.5435 0.2802 0.058 Uiso 1 1 calc R
C16 C 0.2448(3) 0.5022(2) 0.0855(3) 0.0645(8) Uani 1 1 d .
H16A H 0.3033 0.5461 0.0378 0.077 Uiso 1 1 calc R
C17 C 0.0849(4) 0.5417(3) 0.0993(4) 0.0878(11) Uani 1 1 d .
H17A H 0.0967 0.5942 0.1560 0.132 Uiso 1 1 calc R
H17B H 0.0234 0.4994 0.1433 0.132 Uiso 1 1 calc R
H17C H 0.0342 0.5562 0.0072 0.132 Uiso 1 1 calc R
C18 C 0.2306(4) 0.4202(3) -0.0062(3) 0.0830(10) Uani 1 1 d .
H18A H 0.3321 0.3972 -0.0148 0.125 Uiso 1 1 calc R
H18B H 0.1800 0.4351 -0.0982 0.125 Uiso 1 1 calc R
H18C H 0.1706 0.3765 0.0361 0.125 Uiso 1 1 calc R
C19 C 0.5993(4) 0.4968(3) 0.1484(4) 0.0851(11) Uani 1 1 d .
H19A H 0.5512 0.5023 0.0528 0.128 Uiso 1 1 calc R
H19B H 0.6965 0.4664 0.1492 0.128 Uiso 1 1 calc R
H19C H 0.6171 0.5546 0.1887 0.128 Uiso 1 1 calc R
C20 C 0.1132(4) 0.4810(2) 0.5585(4) 0.0748(9) Uani 1 1 d .
H20A H 0.0362 0.4781 0.6230 0.112 Uiso 1 1 calc R
H20B H 0.0682 0.5061 0.4707 0.112 Uiso 1 1 calc R
H20C H 0.1982 0.5172 0.5982 0.112 Uiso 1 1 calc R
C21 C 0.1725(3) 0.1841(2) 0.5790(3) 0.0593(7) Uani 1 1 d .
H21A H 0.2059 0.1266 0.5522 0.089 Uiso 1 1 calc R
H21B H 0.0966 0.1778 0.6440 0.089 Uiso 1 1 calc R
H21C H 0.2599 0.2166 0.6232 0.089 Uiso 1 1 calc R
C22 C 0.8399(3) 0.2502(3) 0.1098(3) 0.0762(10) Uani 1 1 d .
H22A H 0.8028 0.2332 0.1969 0.114 Uiso 1 1 calc R
H22B H 0.8823 0.3088 0.1188 0.114 Uiso 1 1 calc R
H22C H 0.9189 0.2096 0.0884 0.114 Uiso 1 1 calc R
C23 C 0.2261(3) 0.01523(19) 0.2257(3) 0.0643(7) Uani 1 1 d .
H23A H 0.1412 -0.0256 0.2100 0.096 Uiso 1 1 calc R
H23B H 0.2982 -0.0051 0.3031 0.096 Uiso 1 1 calc R
H23C H 0.2776 0.0192 0.1421 0.096 Uiso 1 1 calc R
O1W O 0.6502(6) 0.1739(4) -0.5013(5) 0.0909(14) Uani 0.50 1 d P

loop_
_atom_site_aniso_label
_atom_site_aniso_U_11
_atom_site_aniso_U_22
_atom_site_aniso_U_33
_atom_site_aniso_U_23
_atom_site_aniso_U_13
_atom_site_aniso_U_12
O1 0.0528(11) 0.0952(16) 0.0568(11) 0.0089(10) 0.0252(8) -0.0091(10)
O2 0.0633(13) 0.163(3) 0.0523(11) 0.0217(13) 0.0157(10) -0.0073(14)
O3 0.0500(9) 0.0509(10) 0.0663(10) -0.0043(9) 0.0221(8) -0.0096(8)
O4 0.0414(10) 0.0958(15) 0.0503(9) 0.0145(10) 0.0239(8) 0.0100(9)
O5 0.0315(8) 0.0486(9) 0.0426(8) 0.0011(7) 0.0098(6) -0.0004(7)
O6 0.0410(8) 0.0552(10) 0.0438(8) 0.0101(8) 0.0081(7) -0.0036(8)
O7 0.0398(9) 0.0899(15) 0.0718(12) 0.0082(11) 0.0107(8) 0.0095(11)
C1 0.0519(15) 0.0667(17) 0.0460(13) 0.0051(12) 0.0186(12) -0.0011(13)
C2 0.0490(14) 0.0579(15) 0.0423(12) -0.0035(11) 0.0153(10) 0.0001(12)
C3 0.0482(14) 0.0532(14) 0.0437(11) -0.0027(11) 0.0152(10) -0.0023(12)
C4 0.0484(14) 0.0538(15) 0.0457(12) -0.0033(11) 0.0159(10) -0.0036(12)
C5 0.0478(13) 0.0521(15) 0.0441(12) -0.0020(11) 0.0136(10) -0.0028(12)
C6 0.0384(12) 0.0506(14) 0.0450(12) 0.0012(11) 0.0126(9) -0.0040(11)
C7 0.0310(11) 0.0499(14) 0.0385(11) 0.0046(10) 0.0087(9) -0.0041(10)
C8 0.0344(12) 0.0595(15) 0.0444(11) 0.0080(11) 0.0142(9) -0.0014(11)
C9 0.0362(12) 0.0674(16) 0.0372(11) 0.0102(11) 0.0159(9) 0.0067(11)
C10 0.0453(13) 0.0608(16) 0.0397(11) 0.0042(11) 0.0150(10) 0.0054(12)
C11 0.0391(12) 0.0499(13) 0.0358(10) 0.0020(10) 0.0079(9) 0.0024(10)
C12 0.0475(13) 0.0574(15) 0.0425(11) -0.0039(11) 0.0041(10) -0.0045(12)
C13 0.0394(12) 0.0572(15) 0.0569(13) 0.0001(12) 0.0069(10) -0.0087(12)
C14 0.0477(13) 0.0583(16) 0.0483(12) 0.0032(11) 0.0134(10) -0.0088(12)
C15 0.0503(13) 0.0465(13) 0.0498(12) 0.0074(11) 0.0085(11) -0.0069(11)
C16 0.0674(17) 0.0653(19) 0.0600(15) 0.0245(14) 0.0044(13) -0.0064(15)
C17 0.074(2) 0.085(3) 0.100(2) 0.035(2) -0.0070(18) 0.0112(19)
C18 0.098(2) 0.096(3) 0.0512(15) 0.0075(17) -0.0071(15) -0.013(2)
C19 0.0657(18) 0.110(3) 0.083(2) 0.031(2) 0.0258(16) -0.0157(19)
C20 0.0777(19) 0.071(2) 0.0830(19) -0.0081(17) 0.0406(16) 0.0079(17)
C21 0.0602(15) 0.0675(18) 0.0540(14) 0.0210(14) 0.0232(12) 0.0084(14)
C22 0.0540(16) 0.125(3) 0.0510(14) 0.0018(17) 0.0133(12) -0.0091(17)
C23 0.0690(17) 0.0531(16) 0.0743(17) -0.0042(14) 0.0238(14) -0.0053(14)
O1W 0.111(3) 0.081(3) 0.076(3) -0.004(2) -0.008(2) -0.021(3)

loop_
_atom_type_symbol
_atom_type_description
_atom_type_scat_dispersion_real
_atom_type_scat_dispersion_imag
_atom_type_scat_source
C C 0.0181 0.0091 'International Tables Vol C Tables 4.2.6.8 and 6.1.1.4'
H H 0.0000 0.0000 'International Tables Vol C Tables 4.2.6.8 and 6.1.1.4'
O O 0.0492 0.0322 'International Tables Vol C Tables 4.2.6.8 and 6.1.1.4'

loop_
_geom_angle_atom_site_label_1
_geom_angle_atom_site_label_2
_geom_angle_atom_site_label_3
_geom_angle
C23 O3 C6 112.82(18)
C11 O5 C7 114.30(16)
C11 O6 C15 118.10(16)
O2 C1 O1 122.4(2)
O2 C1 C2 124.2(2)
O1 C1 C2 113.4(2)
C3 C2 C1 117.2(2)
C3 C2 C22 124.8(2)
C1 C2 C22 118.0(2)
C2 C3 C4 126.5(2)
C5 C4 C3 123.6(2)
C4 C5 C6 126.5(2)
O3 C6 C5 110.89(19)
O3 C6 C7 106.96(16)
C5 C6 C7 109.74(19)
O5 C7 C6 105.98(16)
O5 C7 C8 108.81(17)
C6 C7 C8 117.19(19)
C9 C8 C21 114.6(2)
C9 C8 C7 105.04(19)
C21 C8 C7 112.85(19)
O4 C9 C10 109.20(19)
O4 C9 C8 110.9(2)
C10 C9 C8 112.83(19)
C9 C10 C20 112.6(2)
C9 C10 C11 109.54(18)
C20 C10 C11 111.5(2)
O6 C11 O5 109.40(17)
O6 C11 C12 111.43(19)
O5 C11 C12 104.81(18)
O6 C11 C10 107.09(17)
O5 C11 C10 110.37(18)
C12 C11 C10 113.73(18)
C11 C12 C13 112.21(19)
O7 C13 C12 111.2(2)
O7 C13 C14 110.1(2)
C12 C13 C14 111.85(19)
C15 C14 C19 112.2(2)
C15 C14 C13 110.34(19)
C19 C14 C13 110.6(2)
O6 C15 C14 110.3(2)
O6 C15 C16 105.74(19)
C14 C15 C16 116.3(2)
C18 C16 C15 113.5(2)
C18 C16 C17 110.8(3)
C15 C16 C17 110.1(3)

loop_
_geom_bond_atom_site_label_1
_geom_bond_atom_site_label_2
_geom_bond_distance
O1 C1 1.319(3)
O2 C1 1.208(3)
O3 C23 1.418(3)
O3 C6 1.424(3)
O4 C9 1.447(2)
O5 C11 1.429(3)
O5 C7 1.442(3)
O6 C11 1.416(3)
O6 C15 1.437(3)
O7 C13 1.434(3)
C1 C2 1.487(3)
C2 C3 1.332(3)
C2 C22 1.492(4)
C3 C4 1.451(3)
C4 C5 1.322(3)
C5 C6 1.491(3)
C6 C7 1.521(3)
C7 C8 1.538(3)
C8 C9 1.519(4)
C8 C21 1.525(3)
C9 C10 1.517(4)
C10 C20 1.521(4)
C10 C11 1.550(3)
C11 C12 1.509(3)
C12 C13 1.514(3)
C13 C14 1.536(3)
C14 C15 1.524(3)
C14 C19 1.532(4)
C15 C16 1.524(3)
C16 C18 1.514(5)
C16 C17 1.531(5)

loop_
_geom_torsion_atom_site_label_1
_geom_torsion_atom_site_label_2
_geom_torsion_atom_site_label_3
_geom_torsion_atom_site_label_4
_geom_torsion
O2 C1 C2 C3 4.6(4)
O1 C1 C2 C3 -175.2(2)
O2 C1 C2 C22 -176.8(3)
O1 C1 C2 C22 3.4(4)
C1 C2 C3 C4 178.3(3)
C22 C2 C3 C4 -0.3(5)
C2 C3 C4 C5 172.1(3)
C3 C4 C5 C6 -174.6(2)
C23 O3 C6 C5 68.6(3)
C23 O3 C6 C7 -171.74(19)
C4 C5 C6 O3 -139.5(3)
C4 C5 C6 C7 102.6(3)
C11 O5 C7 C6 168.22(15)
C11 O5 C7 C8 -64.9(2)
O3 C6 C7 O5 164.81(16)
C5 C6 C7 O5 -74.8(2)
O3 C6 C7 C8 43.2(2)
C5 C6 C7 C8 163.56(19)
O5 C7 C8 C9 62.1(2)
C6 C7 C8 C9 -177.73(19)
O5 C7 C8 C21 -63.3(3)
C6 C7 C8 C21 56.8(3)
C21 C8 C9 O4 -58.1(3)
C7 C8 C9 O4 177.49(17)
C21 C8 C9 C10 64.8(2)
C7 C8 C9 C10 -59.6(2)
O4 C9 C10 C20 -57.2(3)
C8 C9 C10 C20 178.9(2)
O4 C9 C10 C11 178.05(18)
C8 C9 C10 C11 54.2(2)
C15 O6 C11 O5 -96.1(2)
C15 O6 C11 C12 19.3(3)
C15 O6 C11 C10 144.3(2)
C7 O5 C11 O6 -60.2(2)
C7 O5 C11 C12 -179.77(16)
C7 O5 C11 C10 57.4(2)
C9 C10 C11 O6 69.2(2)
C20 C10 C11 O6 -56.1(3)
C9 C10 C11 O5 -49.8(2)
C20 C10 C11 O5 -175.1(2)
C9 C10 C11 C12 -167.2(2)
C20 C10 C11 C12 67.4(3)
O6 C11 C12 C13 -58.2(3)
O5 C11 C12 C13 60.0(3)
C10 C11 C12 C13 -179.4(2)
C11 C12 C13 O7 -89.2(3)
C11 C12 C13 C14 34.4(3)
O7 C13 C14 C15 146.4(2)
C12 C13 C14 C15 22.2(3)
O7 C13 C14 C19 -88.8(3)
C12 C13 C14 C19 147.0(3)
C11 O6 C15 C14 39.0(3)
C11 O6 C15 C16 165.4(2)
C19 C14 C15 O6 175.7(2)
C13 C14 C15 O6 -60.5(3)
C19 C14 C15 C16 55.4(3)
C13 C14 C15 C16 179.2(2)
O6 C15 C16 C18 -69.4(3)
C14 C15 C16 C18 53.3(3)
O6 C15 C16 C17 55.4(3)
C14 C15 C16 C17 178.1(2)
